data_4119827
loop_
_publ_author_name
'Deshun Huang'
'Xiaoqin Liu'
'Lijun Li'
'Yudong Cai'
'Weigang Liu'
'Yian Shi'

_publ_section_title
;
 Enantioselective Bromoaminocyclization of Allyl N-Tosylcarbamates
 Catalyzed by a Chiral Phosphine-Sc(OTf)3 Complex
;
_journal_name_full 'Journal of the American Chemical Society'
_journal_page_first 8101
_journal_page_last 8104
_journal_paper_doi 10.1021/ja4010877
_journal_volume 135
_journal_year 2013
_chemical_absolute_configuration ad
_chemical_formula_moiety 'C16 H22 Br N O4 S'
_chemical_formula_sum 'C16 H22 Br N O4 S'
_chemical_formula_weight 404.32
_chemical_name_systematic
; 
 ? 
;
_space_group_IT_number 18
_symmetry_cell_setting orthorhombic
_symmetry_space_group_name_Hall 'P 2 2ab'
_symmetry_space_group_name_H-M 'P 21 21 2'
_atom_sites_solution_hydrogens geom
_atom_sites_solution_primary direct
_atom_sites_solution_secondary difmap
_audit_creation_method SHELXL-97
_cell_angle_alpha 90.00
_cell_angle_beta 90.00
_cell_angle_gamma 90.00
_cell_formula_units_Z 4
_cell_length_a 13.678(3)
_cell_length_b 20.782(6)
_cell_length_c 6.334(9)
_cell_measurement_reflns_used 4514
_cell_measurement_temperature 173(2)
_cell_measurement_theta_max 27.47
_cell_measurement_theta_min 1.49
_cell_volume 1800(3)
_computing_cell_refinement 'CrystalClear (Rigaku Inc., 2007)'
_computing_data_collection 'CrystalClear (Rigaku Inc., 2007)'
_computing_data_reduction 'CrystalClear (Rigaku Inc., 2007)'
_computing_molecular_graphics 'Olex2 ver 1.1'
_computing_publication_material 'SHELX97 (Sheldrick, 2008)'
_computing_structure_refinement 'Olex2 ver 1.1'
_computing_structure_solution 'SHELXS-97 (Sheldrick, 2008)'
_diffrn_ambient_temperature 173(2)
_diffrn_measured_fraction_theta_full 0.995
_diffrn_measured_fraction_theta_max 0.995
_diffrn_measurement_device_type 'Saturn724+ CCD'
_diffrn_measurement_method '\w scans at fixed \c = 45\%'
_diffrn_radiation_monochromator graphite
_diffrn_radiation_source 'sealed tube'
_diffrn_radiation_type MoK\a
_diffrn_radiation_wavelength 0.71073
_diffrn_reflns_av_R_equivalents 0.0570
_diffrn_reflns_av_sigmaI/netI 0.0541
_diffrn_reflns_limit_h_max 15
_diffrn_reflns_limit_h_min -17
_diffrn_reflns_limit_k_max 26
_diffrn_reflns_limit_k_min -24
_diffrn_reflns_limit_l_max 7
_diffrn_reflns_limit_l_min -8
_diffrn_reflns_number 11503
_diffrn_reflns_theta_full 27.46
_diffrn_reflns_theta_max 27.46
_diffrn_reflns_theta_min 2.98
_exptl_absorpt_coefficient_mu 2.417
_exptl_absorpt_correction_T_max 1.0000
_exptl_absorpt_correction_T_min 0.5261
_exptl_absorpt_correction_type multi-scan
_exptl_absorpt_process_details 'CrystalClear (Rigaku Inc., 2007)'
_exptl_crystal_colour colorless
_exptl_crystal_density_diffrn 1.492
_exptl_crystal_description plate
_exptl_crystal_F_000 832
_exptl_crystal_size_max 0.43
_exptl_crystal_size_mid 0.29
_exptl_crystal_size_min 0.19
_refine_diff_density_max 0.379
_refine_diff_density_min -0.232
_refine_diff_density_rms 0.057
_refine_ls_abs_structure_details 'Flack H D (1983), Acta Cryst. A39, 876-881'
_refine_ls_abs_structure_Flack 0.020(11)
_refine_ls_extinction_method none
_refine_ls_goodness_of_fit_ref 1.177
_refine_ls_hydrogen_treatment constr
_refine_ls_matrix_type full
_refine_ls_number_parameters 212
_refine_ls_number_reflns 4112
_refine_ls_number_restraints 0
_refine_ls_restrained_S_all 1.177
_refine_ls_R_factor_all 0.0654
_refine_ls_R_factor_gt 0.0541
_refine_ls_shift/su_max 0.001
_refine_ls_shift/su_mean 0.000
_refine_ls_structure_factor_coef Fsqd
_refine_ls_weighting_details 'calc w=1/[\s^2^(Fo^2^)+(0.0353P)^2^+0.3221P] where P=(Fo^2^+2Fc^2^)/3'
_refine_ls_weighting_scheme calc
_refine_ls_wR_factor_gt 0.1078
_refine_ls_wR_factor_ref 0.1136
_reflns_number_gt 3521
_reflns_number_total 4112
_reflns_threshold_expression >2sigma(I)
_cod_data_source_file ja4010877_si_002.cif
_cod_data_source_block a
_cod_database_code 4119827

loop_
_symmetry_equiv_pos_as_xyz
'x, y, z'
'-x, -y, z'
'-x+1/2, y+1/2, -z'
'x+1/2, -y+1/2, -z'

loop_
_atom_site_label
_atom_site_type_symbol
_atom_site_fract_x
_atom_site_fract_y
_atom_site_fract_z
_atom_site_U_iso_or_equiv
_atom_site_adp_type
_atom_site_occupancy
_atom_site_symmetry_multiplicity
_atom_site_calc_flag
_atom_site_refinement_flags
Br1 Br 0.35486(3) 0.60624(3) 0.63430(8) 0.06384(17) Uani 1 1 d .
S1 S 0.60383(8) 0.79400(7) 0.7333(2) 0.0578(3) Uani 1 1 d .
O1 O 0.3412(2) 0.80443(17) 0.9288(5) 0.0599(9) Uani 1 1 d .
O2 O 0.4694(2) 0.86484(18) 1.0238(5) 0.0658(10) Uani 1 1 d .
O3 O 0.6509(2) 0.78380(17) 0.9315(6) 0.0776(11) Uani 1 1 d .
O4 O 0.6246(2) 0.75245(18) 0.5596(6) 0.0754(11) Uani 1 1 d .
N1 N 0.4831(2) 0.78597(18) 0.7701(5) 0.0481(9) Uani 1 1 d .
C1 C 0.4181(3) 0.7363(2) 0.6702(6) 0.0472(11) Uani 1 1 d .
C2 C 0.3223(3) 0.7515(3) 0.7921(7) 0.0563(12) Uani 1 1 d .
H2A H 0.2694 0.7625 0.6917 0.068 Uiso 1 1 calc R
H2B H 0.3016 0.7135 0.8753 0.068 Uiso 1 1 calc R
C3 C 0.4350(3) 0.8224(2) 0.9201(6) 0.0505(11) Uani 1 1 d .
C4 C 0.4061(3) 0.7491(2) 0.4350(6) 0.0554(12) Uani 1 1 d .
H4A H 0.4689 0.7426 0.3636 0.083 Uiso 1 1 calc R
H4B H 0.3843 0.7935 0.4135 0.083 Uiso 1 1 calc R
H4C H 0.3575 0.7194 0.3766 0.083 Uiso 1 1 calc R
C5 C 0.4570(3) 0.6682(2) 0.7188(7) 0.0482(10) Uani 1 1 d .
H5 H 0.5151 0.6607 0.6261 0.058 Uiso 1 1 calc R
C6 C 0.4880(3) 0.6544(2) 0.9441(6) 0.0507(11) Uani 1 1 d .
H6A H 0.4293 0.6561 1.0353 0.061 Uiso 1 1 calc R
H6B H 0.5327 0.6890 0.9908 0.061 Uiso 1 1 calc R
C7 C 0.5385(3) 0.5899(2) 0.9782(7) 0.0540(11) Uani 1 1 d .
H7 H 0.4916 0.5548 0.9404 0.065 Uiso 1 1 calc R
C8 C 0.6297(4) 0.5822(3) 0.8435(7) 0.0716(15) Uani 1 1 d .
H8A H 0.6772 0.6156 0.8810 0.107 Uiso 1 1 calc R
H8B H 0.6123 0.5863 0.6941 0.107 Uiso 1 1 calc R
H8C H 0.6585 0.5397 0.8687 0.107 Uiso 1 1 calc R
C9 C 0.5659(4) 0.5827(3) 1.2127(8) 0.0715(15) Uani 1 1 d .
H9A H 0.5065 0.5844 1.2990 0.107 Uiso 1 1 calc R
H9B H 0.6099 0.6177 1.2537 0.107 Uiso 1 1 calc R
H9C H 0.5987 0.5413 1.2346 0.107 Uiso 1 1 calc R
C10 C 0.6199(3) 0.8742(2) 0.6605(7) 0.0477(11) Uani 1 1 d .
C11 C 0.6561(3) 0.9173(2) 0.8066(6) 0.0553(12) Uani 1 1 d .
H11 H 0.6722 0.9035 0.9452 0.066 Uiso 1 1 calc R
C12 C 0.6687(3) 0.9814(2) 0.7485(7) 0.0550(12) Uani 1 1 d .
H12 H 0.6933 1.0115 0.8484 0.066 Uiso 1 1 calc R
C13 C 0.6458(3) 1.0018(2) 0.5459(7) 0.0514(11) Uani 1 1 d .
C14 C 0.6107(3) 0.9567(3) 0.4025(6) 0.0529(12) Uani 1 1 d .
H14 H 0.5957 0.9702 0.2630 0.063 Uiso 1 1 calc R
C15 C 0.5969(3) 0.8934(3) 0.4555(7) 0.0524(11) Uani 1 1 d .
H15 H 0.5724 0.8634 0.3553 0.063 Uiso 1 1 calc R
C16 C 0.6564(3) 1.0712(2) 0.4882(8) 0.0660(13) Uani 1 1 d .
H16A H 0.6066 1.0965 0.5623 0.099 Uiso 1 1 calc R
H16B H 0.6480 1.0762 0.3355 0.099 Uiso 1 1 calc R
H16C H 0.7216 1.0863 0.5290 0.099 Uiso 1 1 calc R

loop_
_atom_site_aniso_label
_atom_site_aniso_U_11
_atom_site_aniso_U_22
_atom_site_aniso_U_33
_atom_site_aniso_U_23
_atom_site_aniso_U_13
_atom_site_aniso_U_12
Br1 0.0439(2) 0.0790(3) 0.0686(3) -0.0117(3) -0.0081(2) -0.0113(2)
S1 0.0279(4) 0.0705(8) 0.0749(8) 0.0001(7) -0.0038(5) -0.0015(5)
O1 0.0447(17) 0.088(2) 0.0465(17) -0.0158(16) 0.0148(13) -0.0068(17)
O2 0.070(2) 0.091(3) 0.0360(16) -0.0174(17) 0.0066(15) -0.0230(19)
O3 0.0423(17) 0.085(3) 0.105(3) 0.029(2) -0.0328(19) -0.0096(17)
O4 0.0368(18) 0.081(2) 0.108(3) -0.027(2) 0.0211(17) -0.0039(16)
N1 0.0277(15) 0.070(3) 0.0463(19) -0.0087(19) 0.0004(14) -0.0034(15)
C1 0.0282(17) 0.072(3) 0.041(2) -0.012(2) -0.0015(15) -0.0010(18)
C2 0.0290(18) 0.083(4) 0.057(3) -0.016(3) 0.0001(17) 0.000(2)
C3 0.049(2) 0.072(3) 0.030(2) 0.001(2) -0.0006(16) -0.004(2)
C4 0.041(2) 0.077(3) 0.049(3) -0.006(2) -0.0047(18) 0.001(2)
C5 0.0309(19) 0.071(3) 0.043(2) -0.008(2) 0.0012(16) -0.0031(19)
C6 0.045(2) 0.070(3) 0.038(2) -0.008(2) 0.0061(17) -0.005(2)
C7 0.054(2) 0.061(3) 0.046(2) -0.004(2) -0.0059(19) -0.004(2)
C8 0.069(3) 0.095(4) 0.051(3) -0.004(3) 0.000(2) 0.024(3)
C9 0.076(3) 0.093(4) 0.046(3) 0.007(3) -0.003(2) 0.001(3)
C10 0.0261(18) 0.068(3) 0.049(2) 0.001(2) 0.0004(16) -0.0014(17)
C11 0.042(2) 0.085(4) 0.039(2) 0.000(2) -0.0068(17) -0.011(2)
C12 0.049(3) 0.074(3) 0.042(2) -0.005(2) -0.0069(19) -0.009(2)
C13 0.0340(19) 0.074(3) 0.047(2) 0.004(2) 0.0112(19) 0.001(2)
C14 0.037(2) 0.090(4) 0.032(2) 0.002(2) 0.0016(16) 0.007(2)
C15 0.0281(18) 0.085(3) 0.044(2) -0.007(3) -0.0032(15) 0.001(2)
C16 0.049(3) 0.085(4) 0.064(3) 0.007(3) 0.003(2) 0.002(3)

loop_
_atom_type_symbol
_atom_type_description
_atom_type_scat_dispersion_real
_atom_type_scat_dispersion_imag
_atom_type_scat_source
C C 0.0033 0.0016 'International Tables Vol C Tables 4.2.6.8 and 6.1.1.4'
H H 0.0000 0.0000 'International Tables Vol C Tables 4.2.6.8 and 6.1.1.4'
N N 0.0061 0.0033 'International Tables Vol C Tables 4.2.6.8 and 6.1.1.4'
O O 0.0106 0.0060 'International Tables Vol C Tables 4.2.6.8 and 6.1.1.4'
S S 0.1246 0.1234 'International Tables Vol C Tables 4.2.6.8 and 6.1.1.4'
Br Br -0.2901 2.4595 'International Tables Vol C Tables 4.2.6.8 and 6.1.1.4'

loop_
_geom_angle_atom_site_label_1
_geom_angle_atom_site_label_2
_geom_angle_atom_site_label_3
_geom_angle
O3 S1 O4 119.9(2)
O3 S1 N1 107.9(2)
O4 S1 N1 104.09(18)
O3 S1 C10 108.5(2)
O4 S1 C10 110.4(2)
N1 S1 C10 104.86(19)
C3 O1 C2 111.4(3)
C3 N1 C1 112.6(3)
C3 N1 S1 120.7(3)
C1 N1 S1 126.4(3)
N1 C1 C4 110.9(4)
N1 C1 C5 110.0(3)
C4 C1 C5 113.1(4)
N1 C1 C2 98.6(3)
C4 C1 C2 111.1(3)
C5 C1 C2 112.2(4)
O1 C2 C1 107.9(3)
O1 C2 H2A 110.1
C1 C2 H2A 110.1
O1 C2 H2B 110.1
C1 C2 H2B 110.1
H2A C2 H2B 108.4
O2 C3 O1 124.1(4)
O2 C3 N1 126.4(4)
O1 C3 N1 109.4(4)
C1 C4 H4A 109.5
C1 C4 H4B 109.5
H4A C4 H4B 109.5
C1 C4 H4C 109.5
H4A C4 H4C 109.5
H4B C4 H4C 109.5
C6 C5 C1 117.3(4)
C6 C5 Br1 109.2(3)
C1 C5 Br1 107.5(3)
C6 C5 H5 107.5
C1 C5 H5 107.5
Br1 C5 H5 107.5
C5 C6 C7 115.3(4)
C5 C6 H6A 108.5
C7 C6 H6A 108.5
C5 C6 H6B 108.5
C7 C6 H6B 108.5
H6A C6 H6B 107.5
C8 C7 C6 112.7(4)
C8 C7 C9 109.3(4)
C6 C7 C9 109.4(4)
C8 C7 H7 108.4
C6 C7 H7 108.4
C9 C7 H7 108.4
C7 C8 H8A 109.5
C7 C8 H8B 109.5
H8A C8 H8B 109.5
C7 C8 H8C 109.5
H8A C8 H8C 109.5
H8B C8 H8C 109.5
C7 C9 H9A 109.5
C7 C9 H9B 109.5
H9A C9 H9B 109.5
C7 C9 H9C 109.5
H9A C9 H9C 109.5
H9B C9 H9C 109.5
C11 C10 C15 121.2(5)
C11 C10 S1 119.3(3)
C15 C10 S1 119.5(4)
C10 C11 C12 119.3(4)
C10 C11 H11 120.4
C12 C11 H11 120.4
C13 C12 C11 120.5(4)
C13 C12 H12 119.7
C11 C12 H12 119.7
C12 C13 C14 118.5(5)
C12 C13 C16 119.9(4)
C14 C13 C16 121.6(4)
C15 C14 C13 122.3(4)
C15 C14 H14 118.9
C13 C14 H14 118.9
C14 C15 C10 118.2(4)
C14 C15 H15 120.9
C10 C15 H15 120.9
C13 C16 H16A 109.5
C13 C16 H16B 109.5
H16A C16 H16B 109.5
C13 C16 H16C 109.5
H16A C16 H16C 109.5
H16B C16 H16C 109.5

loop_
_geom_bond_atom_site_label_1
_geom_bond_atom_site_label_2
_geom_bond_distance
Br1 C5 1.975(4)
S1 O3 1.427(4)
S1 O4 1.427(4)
S1 N1 1.676(3)
S1 C10 1.742(5)
O1 C3 1.337(5)
O1 C2 1.423(6)
O2 C3 1.197(5)
N1 C3 1.382(5)
N1 C1 1.501(5)
C1 C4 1.522(6)
C1 C5 1.543(6)
C1 C2 1.553(5)
C2 H2A 0.9900
C2 H2B 0.9900
C4 H4A 0.9800
C4 H4B 0.9800
C4 H4C 0.9800
C5 C6 1.516(6)
C5 H5 1.0000
C6 C7 1.524(6)
C6 H6A 0.9900
C6 H6B 0.9900
C7 C8 1.520(6)
C7 C9 1.539(7)
C7 H7 1.0000
C8 H8A 0.9800
C8 H8B 0.9800
C8 H8C 0.9800
C9 H9A 0.9800
C9 H9B 0.9800
C9 H9C 0.9800
C10 C11 1.381(6)
C10 C15 1.395(6)
C11 C12 1.392(7)
C11 H11 0.9500
C12 C13 1.387(6)
C12 H12 0.9500
C13 C14 1.391(6)
C13 C16 1.494(6)
C14 C15 1.371(7)
C14 H14 0.9500
C15 H15 0.9500
C16 H16A 0.9800
C16 H16B 0.9800
C16 H16C 0.9800

loop_
_geom_torsion_atom_site_label_1
_geom_torsion_atom_site_label_2
_geom_torsion_atom_site_label_3
_geom_torsion_atom_site_label_4
_geom_torsion
O3 S1 N1 C3 55.3(4)
O4 S1 N1 C3 -176.3(3)
C10 S1 N1 C3 -60.2(4)
O3 S1 N1 C1 -117.5(4)
O4 S1 N1 C1 10.9(4)
C10 S1 N1 C1 127.0(4)
C3 N1 C1 C4 116.8(4)
S1 N1 C1 C4 -69.9(5)
C3 N1 C1 C5 -117.4(4)
S1 N1 C1 C5 55.9(5)
C3 N1 C1 C2 0.2(5)
S1 N1 C1 C2 173.5(3)
C3 O1 C2 C1 -3.5(5)
N1 C1 C2 O1 1.9(5)
C4 C1 C2 O1 -114.6(4)
C5 C1 C2 O1 117.7(4)
C2 O1 C3 O2 -178.2(4)
C2 O1 C3 N1 3.6(5)
C1 N1 C3 O2 179.6(4)
S1 N1 C3 O2 5.9(7)
C1 N1 C3 O1 -2.3(5)
S1 N1 C3 O1 -176.0(3)
N1 C1 C5 C6 45.2(4)
C4 C1 C5 C6 169.8(4)
C2 C1 C5 C6 -63.5(4)
N1 C1 C5 Br1 168.6(2)
C4 C1 C5 Br1 -66.8(4)
C2 C1 C5 Br1 59.9(4)
C1 C5 C6 C7 -172.1(3)
Br1 C5 C6 C7 65.4(4)
C5 C6 C7 C8 57.9(5)
C5 C6 C7 C9 179.8(4)
O3 S1 C10 C11 -11.4(4)
O4 S1 C10 C11 -144.8(3)
N1 S1 C10 C11 103.7(3)
O3 S1 C10 C15 167.9(3)
O4 S1 C10 C15 34.6(4)
N1 S1 C10 C15 -76.9(3)
C15 C10 C11 C12 0.8(6)
S1 C10 C11 C12 -179.9(3)
C10 C11 C12 C13 -0.3(7)
C11 C12 C13 C14 -0.4(6)
C11 C12 C13 C16 177.8(4)
C12 C13 C14 C15 0.8(6)
C16 C13 C14 C15 -177.4(4)
C13 C14 C15 C10 -0.4(6)
C11 C10 C15 C14 -0.4(6)
S1 C10 C15 C14 -179.8(3)
